data_2206169
loop_
_publ_author_name
'Liang-Zhong Xu'
'Yong-Wei Huang'
'Guan-Ping Yu'
'Pu-Yong Zhang'
'Ya-Xun Yang'

_publ_section_title
;
 2-(3,4-Dichlorobenzoylmethyl)-1,2-benzisothiazol-3(2<i>H</i>)-one
 1,1-dioxide
;
_journal_issue 7
_journal_name_full 'Acta Crystallographica Section E'
_journal_page_first o2123
_journal_page_last o2124
_journal_paper_doi 10.1107/S1600536805018301
_journal_volume 61
_journal_year 2005
_chemical_formula_iupac 'C15 H9 Cl2 N O4 S'
_chemical_formula_moiety 'C15 H9 Cl2 N O4 S'
_chemical_formula_sum 'C15 H9 Cl2 N O4 S'
_chemical_formula_weight 370.19
_chemical_name_systematic
;
2-(3,4-Dichlorobenzoylmethyl)-1,2-benzisothiazol-3(2H)-one 1,1-dioxide
;
_space_group_IT_number 14
_symmetry_cell_setting monoclinic
_symmetry_space_group_name_Hall '-P 2ybc'
_symmetry_space_group_name_H-M 'P 1 21/c 1'
_atom_sites_solution_hydrogens geom
_atom_sites_solution_primary direct
_atom_sites_solution_secondary difmap
_audit_creation_method SHELXL-97
_cell_angle_alpha 90.00
_cell_angle_beta 100.625(3)
_cell_angle_gamma 90.00
_cell_formula_units_Z 4
_cell_length_a 7.7987(13)
_cell_length_b 11.324(2)
_cell_length_c 17.750(3)
_cell_measurement_reflns_used 2407
_cell_measurement_temperature 294(2)
_cell_measurement_theta_max 24.82
_cell_measurement_theta_min 2.95
_cell_volume 1540.7(5)
_computing_cell_refinement 'SAINT (Bruker, 1999)'
_computing_data_collection 'SMART (Bruker, 1998)'
_computing_data_reduction SAINT
_computing_molecular_graphics 'SHELXTL (Bruker, 1999)'
_computing_publication_material SHELXTL
_computing_structure_refinement 'SHELXL97 (Sheldrick, 1997)'
_computing_structure_solution 'SHELXS97 (Sheldrick, 1997)'
_diffrn_ambient_temperature 294(2)
_diffrn_measured_fraction_theta_full 0.998
_diffrn_measured_fraction_theta_max 0.998
_diffrn_measurement_device_type 'Bruker SMART CCD area-detector'
_diffrn_measurement_method '\f and \w'
_diffrn_radiation_monochromator graphite
_diffrn_radiation_source 'fine-focus sealed tube'
_diffrn_radiation_type MoK\a
_diffrn_radiation_wavelength 0.71073
_diffrn_reflns_av_R_equivalents 0.0349
_diffrn_reflns_av_sigmaI/netI 0.0446
_diffrn_reflns_limit_h_max 8
_diffrn_reflns_limit_h_min -9
_diffrn_reflns_limit_k_max 14
_diffrn_reflns_limit_k_min -14
_diffrn_reflns_limit_l_max 15
_diffrn_reflns_limit_l_min -22
_diffrn_reflns_number 8484
_diffrn_reflns_theta_full 26.34
_diffrn_reflns_theta_max 26.34
_diffrn_reflns_theta_min 2.14
_diffrn_standards_decay_% 0
_diffrn_standards_number 0
_exptl_absorpt_coefficient_mu 0.575
_exptl_absorpt_correction_T_max 0.902
_exptl_absorpt_correction_T_min 0.840
_exptl_absorpt_correction_type multi-scan
_exptl_absorpt_process_details '(SADABS; Sheldrick, 1996)'
_exptl_crystal_colour colourless
_exptl_crystal_density_diffrn 1.596
_exptl_crystal_density_method 'not measured'
_exptl_crystal_description block
_exptl_crystal_F_000 752
_exptl_crystal_size_max 0.28
_exptl_crystal_size_mid 0.20
_exptl_crystal_size_min 0.18
_refine_diff_density_max 0.305
_refine_diff_density_min -0.306
_refine_ls_extinction_method none
_refine_ls_goodness_of_fit_ref 1.015
_refine_ls_hydrogen_treatment constr
_refine_ls_matrix_type full
_refine_ls_number_parameters 208
_refine_ls_number_reflns 3132
_refine_ls_number_restraints 0
_refine_ls_restrained_S_all 1.015
_refine_ls_R_factor_all 0.0750
_refine_ls_R_factor_gt 0.0401
_refine_ls_shift/su_max 0.001
_refine_ls_shift/su_mean 0.000
_refine_ls_structure_factor_coef Fsqd
_refine_ls_weighting_details 'calc w = 1/[\s^2^(Fo^2^)+(0.0463P)^2^+0.48P] where P = (Fo^2^+2Fc^2^)/3'
_refine_ls_weighting_scheme calc
_refine_ls_wR_factor_gt 0.0902
_refine_ls_wR_factor_ref 0.1066
_reflns_number_gt 2036
_reflns_number_total 3132
_reflns_threshold_expression I>2\s(I)
_cod_data_source_file cv6525.cif
_cod_data_source_block I
_cod_depositor_comments
;
The following automatic conversions were performed:
'_symmetry_cell_setting' value 'Monoclinic' changed to 'monoclinic'
according to '/home/saulius/struct/CIF-dictionaries/cif_core.dic'
dictionary named 'cif_core.dic' version 2.4.1 from 2010-06-29.

Automatic conversion script
Id: cif_fix_enum 1527 2010-12-29 10:47:43Z saulius 

The following automatic conversions were performed:

'_symmetry_cell_setting' value 'Monoclinic' changed to 'monoclinic'
according to /home/saulius/struct/CIF-dictionaries/cif_core.dic
dictionary named 'cif_core.dic' version 2.4.1 from 2010-06-29.

Automatic conversion script
Id: cif_fix_values 1715 2011-07-08 13:25:40Z adriana 
;
_cod_original_sg_symbol_H-M 'P 21/c'
_cod_database_code 2206169
_cod_database_fobs_code 2206169

loop_
_symmetry_equiv_pos_as_xyz
'x, y, z'
'-x, y+1/2, -z+1/2'
'-x, -y, -z'
'x, -y-1/2, z-1/2'

loop_
_atom_site_label
_atom_site_fract_x
_atom_site_fract_y
_atom_site_fract_z
_atom_site_U_iso_or_equiv
_atom_site_adp_type
_atom_site_calc_flag
_atom_site_refinement_flags
_atom_site_occupancy
_atom_site_type_symbol
S1 0.07855(8) 0.43182(5) 0.35808(4) 0.04021(19) Uani d . 1 S
Cl1 0.17583(12) 0.98246(8) 0.64397(5) 0.0789(3) Uani d . 1 Cl
Cl2 0.29133(12) 1.20555(7) 0.55695(6) 0.0876(3) Uani d . 1 Cl
N1 0.2365(3) 0.51878(18) 0.40333(13) 0.0435(5) Uani d . 1 N
O1 -0.0004(2) 0.37114(17) 0.41285(12) 0.0620(6) Uani d . 1 O
O2 -0.0344(2) 0.49609(17) 0.30020(12) 0.0618(6) Uani d . 1 O
O3 0.5313(2) 0.54850(17) 0.41737(13) 0.0617(6) Uani d . 1 O
O4 0.2158(2) 0.73053(17) 0.33223(11) 0.0555(5) Uani d . 1 O
C1 0.4030(3) 0.4921(2) 0.39073(16) 0.0434(6) Uani d . 1 C
C2 0.3934(3) 0.3864(2) 0.34170(14) 0.0365(6) Uani d . 1 C
C3 0.2260(3) 0.3433(2) 0.32015(13) 0.0333(5) Uani d . 1 C
C4 0.1867(3) 0.2454(2) 0.27394(14) 0.0427(6) Uani d . 1 C
H4 0.0730 0.2177 0.2600 0.051 Uiso calc R 1 H
C5 0.3251(4) 0.1905(2) 0.24945(16) 0.0511(7) Uani d . 1 C
H5 0.3043 0.1242 0.2182 0.061 Uiso calc R 1 H
C6 0.4929(4) 0.2321(3) 0.27025(17) 0.0562(8) Uani d . 1 C
H6 0.5831 0.1931 0.2529 0.067 Uiso calc R 1 H
C7 0.5304(3) 0.3300(2) 0.31619(16) 0.0489(7) Uani d . 1 C
H7 0.6442 0.3577 0.3298 0.059 Uiso calc R 1 H
C8 0.2031(4) 0.6232(2) 0.44586(15) 0.0492(7) Uani d . 1 C
H8A 0.2864 0.6265 0.4937 0.059 Uiso calc R 1 H
H8B 0.0871 0.6180 0.4581 0.059 Uiso calc R 1 H
C9 0.2170(3) 0.7355(2) 0.40054(15) 0.0410(6) Uani d . 1 C
C10 0.2329(3) 0.8500(2) 0.44171(15) 0.0397(6) Uani d . 1 C
C11 0.2025(3) 0.8618(2) 0.51607(15) 0.0430(6) Uani d . 1 C
H11 0.1711 0.7960 0.5418 0.052 Uiso calc R 1 H
C12 0.2184(3) 0.9706(2) 0.55226(16) 0.0483(7) Uani d . 1 C
C13 0.2675(4) 1.0685(2) 0.51408(19) 0.0560(8) Uani d . 1 C
C14 0.2991(4) 1.0569(3) 0.44049(19) 0.0627(8) Uani d . 1 C
H14 0.3331 1.1224 0.4153 0.075 Uiso calc R 1 H
C15 0.2806(4) 0.9493(2) 0.40424(17) 0.0554(7) Uani d . 1 C
H15 0.3002 0.9427 0.3543 0.066 Uiso calc R 1 H

loop_
_atom_site_aniso_label
_atom_site_aniso_U_11
_atom_site_aniso_U_22
_atom_site_aniso_U_33
_atom_site_aniso_U_12
_atom_site_aniso_U_13
_atom_site_aniso_U_23
S1 0.0360(3) 0.0364(3) 0.0506(4) 0.0008(3) 0.0141(3) -0.0012(3)
Cl1 0.0985(7) 0.0768(6) 0.0628(5) 0.0157(5) 0.0186(5) -0.0240(5)
Cl2 0.0945(6) 0.0427(4) 0.1109(8) 0.0021(4) -0.0198(6) -0.0244(5)
N1 0.0448(12) 0.0369(12) 0.0508(13) -0.0001(9) 0.0143(10) -0.0098(11)
O1 0.0640(12) 0.0600(13) 0.0729(14) -0.0087(10) 0.0414(11) 0.0001(11)
O2 0.0478(11) 0.0573(12) 0.0756(14) 0.0183(9) -0.0006(10) 0.0057(11)
O3 0.0500(11) 0.0546(12) 0.0774(14) -0.0173(10) 0.0034(10) -0.0114(11)
O4 0.0699(13) 0.0567(12) 0.0428(11) -0.0097(10) 0.0177(10) -0.0037(10)
C1 0.0431(15) 0.0381(14) 0.0481(16) -0.0049(12) 0.0058(13) 0.0020(12)
C2 0.0355(13) 0.0346(13) 0.0399(14) -0.0017(10) 0.0083(11) 0.0042(11)
C3 0.0357(13) 0.0309(12) 0.0341(13) 0.0001(10) 0.0088(10) 0.0030(11)
C4 0.0414(14) 0.0405(15) 0.0461(16) -0.0048(11) 0.0075(12) -0.0031(12)
C5 0.0622(19) 0.0444(16) 0.0500(17) -0.0018(14) 0.0190(15) -0.0100(14)
C6 0.0556(18) 0.0552(18) 0.0647(19) 0.0083(14) 0.0293(15) -0.0045(16)
C7 0.0343(14) 0.0532(17) 0.0616(18) -0.0019(12) 0.0147(13) -0.0006(15)
C8 0.0677(18) 0.0365(14) 0.0461(16) 0.0003(13) 0.0175(14) -0.0067(13)
C9 0.0371(14) 0.0437(15) 0.0432(16) 0.0000(11) 0.0099(12) -0.0005(13)
C10 0.0375(13) 0.0366(14) 0.0431(15) -0.0004(11) 0.0026(11) -0.0006(12)
C11 0.0440(14) 0.0348(14) 0.0500(16) 0.0015(11) 0.0085(12) 0.0003(12)
C12 0.0445(15) 0.0438(15) 0.0535(17) 0.0092(12) 0.0010(13) -0.0094(14)
C13 0.0549(17) 0.0348(15) 0.069(2) 0.0045(13) -0.0128(15) -0.0083(15)
C14 0.072(2) 0.0405(17) 0.069(2) -0.0107(14) -0.0029(17) 0.0098(16)
C15 0.0690(19) 0.0460(17) 0.0485(17) -0.0095(14) 0.0034(15) 0.0089(14)

loop_
_atom_type_symbol
_atom_type_description
_atom_type_scat_dispersion_real
_atom_type_scat_dispersion_imag
_atom_type_scat_source
C C 0.0033 0.0016 'International Tables Vol C Tables 4.2.6.8 and 6.1.1.4'
H H 0.0000 0.0000 'International Tables Vol C Tables 4.2.6.8 and 6.1.1.4'
N N 0.0061 0.0033 'International Tables Vol C Tables 4.2.6.8 and 6.1.1.4'
O O 0.0106 0.0060 'International Tables Vol C Tables 4.2.6.8 and 6.1.1.4'
S S 0.1246 0.1234 'International Tables Vol C Tables 4.2.6.8 and 6.1.1.4'
Cl Cl 0.1484 0.1585 'International Tables Vol C Tables 4.2.6.8 and 6.1.1.4'

loop_
_geom_angle_atom_site_label_1
_geom_angle_atom_site_label_2
_geom_angle_atom_site_label_3
_geom_angle
_geom_angle_publ_flag
O1 S1 O2 116.91(12) yes
O1 S1 N1 109.37(12) ?
O2 S1 N1 110.50(12) ?
O1 S1 C3 112.62(11) ?
O2 S1 C3 112.21(12) ?
N1 S1 C3 92.54(11) ?
C1 N1 C8 121.5(2) ?
C1 N1 S1 115.09(17) yes
C8 N1 S1 123.06(17) ?
O3 C1 N1 123.6(2) ?
O3 C1 C2 127.5(2) ?
N1 C1 C2 108.9(2) ?
C3 C2 C7 119.4(2) ?
C3 C2 C1 113.2(2) ?
C7 C2 C1 127.4(2) ?
C4 C3 C2 123.0(2) ?
C4 C3 S1 126.81(18) ?
C2 C3 S1 110.22(17) ?
C3 C4 C5 116.6(2) ?
C3 C4 H4 121.7 ?
C5 C4 H4 121.7 ?
C6 C5 C4 121.4(3) ?
C6 C5 H5 119.3 ?
C4 C5 H5 119.3 ?
C7 C6 C5 121.5(2) ?
C7 C6 H6 119.2 ?
C5 C6 H6 119.2 ?
C6 C7 C2 118.1(2) ?
C6 C7 H7 120.9 ?
C2 C7 H7 120.9 ?
N1 C8 C9 111.7(2) ?
N1 C8 H8A 109.3 ?
C9 C8 H8A 109.3 ?
N1 C8 H8B 109.3 ?
C9 C8 H8B 109.3 ?
H8A C8 H8B 107.9 ?
O4 C9 C10 121.2(2) ?
O4 C9 C8 120.2(2) ?
C10 C9 C8 118.6(2) ?
C11 C10 C15 118.9(2) ?
C11 C10 C9 122.6(2) ?
C15 C10 C9 118.5(2) ?
C12 C11 C10 120.7(2) ?
C12 C11 H11 119.7 ?
C10 C11 H11 119.7 ?
C11 C12 C13 119.5(3) ?
C11 C12 Cl1 119.4(2) ?
C13 C12 Cl1 121.1(2) ?
C14 C13 C12 119.9(3) ?
C14 C13 Cl2 118.7(2) ?
C12 C13 Cl2 121.3(3) ?
C15 C14 C13 120.5(3) ?
C15 C14 H14 119.8 ?
C13 C14 H14 119.8 ?
C14 C15 C10 120.5(3) ?
C14 C15 H15 119.8 ?
C10 C15 H15 119.8 ?

loop_
_geom_bond_atom_site_label_1
_geom_bond_atom_site_label_2
_geom_bond_distance
_geom_bond_publ_flag
S1 O1 1.4204(19) yes
S1 O2 1.424(2) yes
S1 N1 1.663(2) yes
S1 C3 1.751(2) yes
Cl1 C12 1.725(3) ?
Cl2 C13 1.723(3) ?
N1 C1 1.391(3) yes
N1 C8 1.452(3) yes
O3 C1 1.207(3) yes
O4 C9 1.212(3) ?
C1 C2 1.474(3) ?
C2 C3 1.380(3) ?
C2 C7 1.390(3) ?
C3 C4 1.380(3) ?
C4 C5 1.383(3) ?
C4 H4 0.9300 ?
C5 C6 1.376(4) ?
C5 H5 0.9300 ?
C6 C7 1.375(4) ?
C6 H6 0.9300 ?
C7 H7 0.9300 ?
C8 C9 1.519(3) ?
C8 H8A 0.9700 ?
C8 H8B 0.9700 ?
C9 C10 1.482(3) ?
C10 C11 1.390(3) ?
C10 C15 1.391(4) ?
C11 C12 1.384(4) ?
C11 H11 0.9300 ?
C12 C13 1.389(4) ?
C13 C14 1.379(4) ?
C14 C15 1.373(4) ?
C14 H14 0.9300 ?
C15 H15 0.9300 ?

loop_
_geom_hbond_atom_site_label_D
_geom_hbond_atom_site_label_H
_geom_hbond_atom_site_label_A
_geom_hbond_site_symmetry_A
_geom_hbond_distance_DH
_geom_hbond_distance_HA
_geom_hbond_distance_DA
_geom_hbond_angle_DHA
C4 H4 O4 2_545 0.93 2.53 3.355(3) 148
C5 H5 O2 2_545 0.93 2.53 3.167(3) 126
C6 H6 O4 2_645 0.93 2.41 3.161(3) 138
C8 H8B O1 3_566 0.97 2.51 3.202(3) 128
C11 H11 O1 3_566 0.93 2.53 3.430(3) 163

loop_
_geom_torsion_atom_site_label_1
_geom_torsion_atom_site_label_2
_geom_torsion_atom_site_label_3
_geom_torsion_atom_site_label_4
_geom_torsion
_geom_torsion_publ_flag
O1 S1 N1 C1 117.9(2) ?
O2 S1 N1 C1 -112.0(2) ?
C3 S1 N1 C1 2.9(2) yes
O1 S1 N1 C8 -68.9(2) ?
O2 S1 N1 C8 61.2(2) ?
C3 S1 N1 C8 176.0(2) ?
C8 N1 C1 O3 4.5(4) ?
S1 N1 C1 O3 177.8(2) ?
C8 N1 C1 C2 -176.1(2) ?
S1 N1 C1 C2 -2.8(3) ?
O3 C1 C2 C3 -179.4(3) ?
N1 C1 C2 C3 1.1(3) ?
O3 C1 C2 C7 0.1(4) ?
N1 C1 C2 C7 -179.4(2) ?
C7 C2 C3 C4 0.1(4) ?
C1 C2 C3 C4 179.6(2) ?
C7 C2 C3 S1 -178.72(19) ?
C1 C2 C3 S1 0.8(3) ?
O1 S1 C3 C4 67.0(2) ?
O2 S1 C3 C4 -67.4(2) ?
N1 S1 C3 C4 179.2(2) ?
O1 S1 C3 C2 -114.26(18) ?
O2 S1 C3 C2 111.34(19) ?
N1 S1 C3 C2 -2.04(18) ?
C2 C3 C4 C5 0.1(4) ?
S1 C3 C4 C5 178.7(2) ?
C3 C4 C5 C6 -0.1(4) ?
C4 C5 C6 C7 -0.1(5) ?
C5 C6 C7 C2 0.3(4) ?
C3 C2 C7 C6 -0.3(4) ?
C1 C2 C7 C6 -179.7(3) ?
C1 N1 C8 C9 71.1(3) ?
S1 N1 C8 C9 -101.6(2) ?
N1 C8 C9 O4 15.4(3) ?
N1 C8 C9 C10 -164.2(2) yes
O4 C9 C10 C11 167.7(2) ?
C8 C9 C10 C11 -12.6(4) ?
O4 C9 C10 C15 -12.5(4) ?
C8 C9 C10 C15 167.2(2) ?
C15 C10 C11 C12 0.4(4) ?
C9 C10 C11 C12 -179.8(2) ?
C10 C11 C12 C13 -0.8(4) ?
C10 C11 C12 Cl1 178.85(19) ?
C11 C12 C13 C14 0.3(4) ?
Cl1 C12 C13 C14 -179.4(2) ?
C11 C12 C13 Cl2 -179.32(19) ?
Cl1 C12 C13 Cl2 1.0(3) ?
C12 C13 C14 C15 0.7(5) ?
Cl2 C13 C14 C15 -179.7(2) ?
C13 C14 C15 C10 -1.2(5) ?
C11 C10 C15 C14 0.6(4) ?
C9 C10 C15 C14 -179.2(3) ?

loop_
_cod_related_entry_id
_cod_related_entry_database
_cod_related_entry_code
1 ChemSpider 21129308
